data_2216392
loop_
_publ_author_name
'Jun Zhai'
'Handong Yin'
'Daqi Wang'

_publ_section_title
;<i>catena</i>-Poly[[[aqua(1,10-phenanthroline-\k^2^<i>N</i>,<i>N</i>')sodium(I)]-\m-aqua-[diaqua(1,10-phenanthroline-\k^2^<i>N</i>,<i>N</i>')sodium(I)]-\m-aqua]
 dibromide 1,10-phenanthroline solvate]
;
_journal_coeditor_code CV2346
_journal_issue 12
_journal_name_full 'Acta Crystallographica Section E'
_journal_page_first m3006
_journal_page_last m3006
_journal_paper_doi 10.1107/S1600536807057352
_journal_volume 63
_journal_year 2007
_chemical_formula_iupac '[Na2 (C12 H8 N2)2 (H2 O)5] Br2, C12 H8 N2'
_chemical_formula_moiety 'C24 H25 N4 Na2 O5 2+, 2(Br -), C12 H9 N2'
_chemical_formula_sum 'C36 H34 Br2 N6 Na2 O5'
_chemical_formula_weight 836.49
_chemical_name_systematic
;catena-Poly[[[aqua(1,10-phenanthroline-\k^2^<i>N</i>,<i>N</i>')sodium(I)]-
\m-aqua-[diaqua(1,10-phenanthroline-\k^2^<i>N</i>,<i>N</i>')sodium(I)]-\m-aqua]
dibromide
 1,10-phenanthroline solvate]
;
_space_group_IT_number 14
_symmetry_cell_setting monoclinic
_symmetry_space_group_name_Hall '-P 2ybc'
_symmetry_space_group_name_H-M 'P 1 21/c 1'
_atom_sites_solution_hydrogens geom
_atom_sites_solution_primary direct
_atom_sites_solution_secondary difmap
_audit_creation_method SHELXL-97
_cell_angle_alpha 90.00
_cell_angle_beta 93.696(6)
_cell_angle_gamma 90.00
_cell_formula_units_Z 4
_cell_length_a 12.833(5)
_cell_length_b 11.445(5)
_cell_length_c 24.888(10)
_cell_measurement_reflns_used 2683
_cell_measurement_temperature 298(2)
_cell_measurement_theta_max 20.910
_cell_measurement_theta_min 2.357
_cell_volume 3648(3)
_computing_cell_refinement 'SAINT (Siemens, 1996)'
_computing_data_collection 'SMART (Siemens, 1996)'
_computing_data_reduction 'SAINT (Siemens, 1996)'
_computing_molecular_graphics 'SHELXTL (Sheldrick, 1997b)'
_computing_publication_material 'SHELXTL (Sheldrick, 1997b)'
_computing_structure_refinement 'SHELXL97 (Sheldrick, 1997a)'
_computing_structure_solution 'SHELXS97 (Sheldrick, 1997a)'
_diffrn_ambient_temperature 298(2)
_diffrn_measured_fraction_theta_full 0.983
_diffrn_measured_fraction_theta_max 0.983
_diffrn_measurement_device_type 'CCD area-detector'
_diffrn_measurement_method '\f and \w scans'
_diffrn_radiation_monochromator graphite
_diffrn_radiation_source 'fine-focus sealed tube'
_diffrn_radiation_type MoK\a
_diffrn_radiation_wavelength 0.71073
_diffrn_reflns_av_R_equivalents 0.1335
_diffrn_reflns_av_sigmaI/netI 0.1717
_diffrn_reflns_limit_h_max 15
_diffrn_reflns_limit_h_min -12
_diffrn_reflns_limit_k_max 13
_diffrn_reflns_limit_k_min -13
_diffrn_reflns_limit_l_max 27
_diffrn_reflns_limit_l_min -29
_diffrn_reflns_number 18042
_diffrn_reflns_theta_full 25.01
_diffrn_reflns_theta_max 25.01
_diffrn_reflns_theta_min 1.59
_exptl_absorpt_coefficient_mu 2.297
_exptl_absorpt_correction_T_max 0.8028
_exptl_absorpt_correction_T_min 0.3125
_exptl_absorpt_correction_type multi-scan
_exptl_absorpt_process_details '(SADABS; Sheldrick, 1996)'
_exptl_crystal_colour yellow
_exptl_crystal_density_diffrn 1.523
_exptl_crystal_density_method 'not measured'
_exptl_crystal_description block
_exptl_crystal_F_000 1696
_exptl_crystal_size_max 0.66
_exptl_crystal_size_mid 0.32
_exptl_crystal_size_min 0.10
_refine_diff_density_max 0.444
_refine_diff_density_min -0.446
_refine_ls_extinction_coef 0.0046(4)
_refine_ls_extinction_expression Fc^*^=kFc[1+0.001xFc^2^\l^3^/sin(2\q)]^-1/4^
_refine_ls_extinction_method SHELXL
_refine_ls_goodness_of_fit_ref 0.846
_refine_ls_hydrogen_treatment constr
_refine_ls_matrix_type full
_refine_ls_number_parameters 461
_refine_ls_number_reflns 6336
_refine_ls_number_restraints 0
_refine_ls_restrained_S_all 0.846
_refine_ls_R_factor_all 0.1365
_refine_ls_R_factor_gt 0.0521
_refine_ls_shift/su_max 0.001
_refine_ls_shift/su_mean 0.000
_refine_ls_structure_factor_coef Fsqd
_refine_ls_weighting_details 'calc w=1/[\s^2^(Fo^2^)]'
_refine_ls_weighting_scheme calc
_refine_ls_wR_factor_gt 0.1050
_refine_ls_wR_factor_ref 0.1450
_reflns_number_gt 3007
_reflns_number_total 6336
_reflns_threshold_expression I>2\s(I)
_cod_data_source_file cv2346.cif
_cod_data_source_block I
_cod_depositor_comments
;
The following automatic conversions were performed:
'_symmetry_cell_setting' value 'Monoclinic' changed to 'monoclinic'
according to '/home/saulius/struct/CIF-dictionaries/cif_core.dic'
dictionary named 'cif_core.dic' version 2.4.1 from 2010-06-29.

Automatic conversion script
Id: cif_fix_enum 1527 2010-12-29 10:47:43Z saulius 

The following automatic conversions were performed:

'_symmetry_cell_setting' value 'Monoclinic' changed to 'monoclinic'
according to /home/saulius/struct/CIF-dictionaries/cif_core.dic
dictionary named 'cif_core.dic' version 2.4.1 from 2010-06-29.

Automatic conversion script
Id: cif_fix_values 1715 2011-07-08 13:25:40Z adriana 
;
_cod_original_cell_volume 3648(2)
_cod_original_sg_symbol_H-M 'P 21/c'
_cod_database_code 2216392
_cod_database_fobs_code 2216392

loop_
_symmetry_equiv_pos_as_xyz
'x, y, z'
'-x, y+1/2, -z+1/2'
'-x, -y, -z'
'x, -y-1/2, z-1/2'

loop_
_atom_site_type_symbol
_atom_site_label
_atom_site_fract_x
_atom_site_fract_y
_atom_site_fract_z
_atom_site_U_iso_or_equiv
_atom_site_adp_type
_atom_site_calc_flag
_atom_site_refinement_flags
_atom_site_occupancy
Na Na1 0.39048(15) 0.29514(18) 0.25029(8) 0.0471(6) Uani d . 1
Na Na2 0.69832(15) 0.45126(19) 0.26998(9) 0.0512(6) Uani d . 1
Br Br1 0.27305(5) 0.09245(6) 0.39440(3) 0.0635(3) Uani d . 1
Br Br2 0.72128(5) 0.12723(6) 0.14815(3) 0.0717(3) Uani d . 1
N N1 0.2206(3) 0.2379(4) 0.20115(18) 0.0458(12) Uani d . 1
N N2 0.3897(3) 0.3228(4) 0.15218(17) 0.0405(11) Uani d . 1
N N3 0.6562(3) 0.4975(4) 0.36179(18) 0.0439(12) Uani d . 1
N N4 0.8426(3) 0.4056(4) 0.33425(19) 0.0440(12) Uani d . 1
N N5 0.6283(3) 0.1801(4) 0.37083(17) 0.0407(11) Uani d . 1
N N6 0.7845(3) 0.0744(4) 0.31736(18) 0.0394(11) Uani d . 1
O O1 0.5907(2) 0.2818(3) 0.26352(15) 0.0534(11) Uani d . 1
H H37 0.6010 0.2396 0.2915 0.064 Uiso d R 1
H H38 0.6015 0.2375 0.2370 0.064 Uiso d R 1
O O2 0.3959(2) 0.5093(3) 0.24641(14) 0.0487(10) Uani d . 1
H H39 0.3860 0.5352 0.2777 0.058 Uiso d R 1
H H40 0.3525 0.5385 0.2229 0.058 Uiso d R 1
O O3 0.4043(2) 0.0894(3) 0.27973(14) 0.0471(10) Uani d . 1
H H41 0.4668 0.0645 0.2822 0.056 Uiso d R 1
H H42 0.3934 0.0904 0.3131 0.056 Uiso d R 1
O O4 0.3149(3) 0.3385(4) 0.33216(17) 0.0831(14) Uani d . 1
H H43 0.2852 0.2771 0.3428 0.100 Uiso d R 1
H H44 0.2891 0.4022 0.3428 0.100 Uiso d R 1
O O5 0.7918(3) 0.3920(4) 0.19641(17) 0.0718(13) Uani d . 1
H H45 0.7634 0.3287 0.1852 0.086 Uiso d R 1
H H46 0.7714 0.4131 0.1647 0.086 Uiso d R 1
C C1 0.1379(5) 0.1980(5) 0.2253(3) 0.0556(16) Uani d . 1
H H1 0.1443 0.1824 0.2621 0.067 Uiso calc R 1
C C2 0.0410(4) 0.1790(5) 0.1967(3) 0.0614(18) Uani d . 1
H H2A -0.0154 0.1515 0.2147 0.074 Uiso calc R 1
C C3 0.0295(4) 0.2006(5) 0.1431(3) 0.0560(17) Uani d . 1
H H3 -0.0345 0.1881 0.1243 0.067 Uiso calc R 1
C C4 0.1144(4) 0.2419(5) 0.1165(2) 0.0403(14) Uani d . 1
C C5 0.2100(4) 0.2599(4) 0.1478(2) 0.0353(13) Uani d . 1
C C6 0.2977(4) 0.3069(4) 0.1214(2) 0.0331(13) Uani d . 1
C C7 0.2886(4) 0.3349(4) 0.0668(2) 0.0378(13) Uani d . 1
C C8 0.3746(4) 0.3851(5) 0.0433(2) 0.0476(15) Uani d . 1
H H8 0.3701 0.4057 0.0071 0.057 Uiso calc R 1
C C9 0.4642(4) 0.4031(5) 0.0740(3) 0.0540(17) Uani d . 1
H H9 0.5219 0.4371 0.0595 0.065 Uiso calc R 1
C C10 0.4678(4) 0.3695(5) 0.1279(3) 0.0496(16) Uani d . 1
H H10 0.5302 0.3809 0.1483 0.060 Uiso calc R 1
C C11 0.1097(4) 0.2689(5) 0.0603(2) 0.0522(17) Uani d . 1
H H11 0.0482 0.2545 0.0396 0.063 Uiso calc R 1
C C12 0.1908(4) 0.3140(5) 0.0370(2) 0.0459(15) Uani d . 1
H H12 0.1841 0.3324 0.0006 0.055 Uiso calc R 1
C C13 0.5678(4) 0.5410(5) 0.3758(3) 0.0530(17) Uani d . 1
H H13 0.5160 0.5541 0.3486 0.064 Uiso calc R 1
C C14 0.5449(5) 0.5694(5) 0.4282(3) 0.0562(17) Uani d . 1
H H14 0.4809 0.6017 0.4355 0.067 Uiso calc R 1
C C15 0.6198(5) 0.5479(5) 0.4681(3) 0.0557(17) Uani d . 1
H H15 0.6072 0.5649 0.5036 0.067 Uiso calc R 1
C C16 0.7162(4) 0.5002(5) 0.4557(2) 0.0443(15) Uani d . 1
C C17 0.7323(4) 0.4761(4) 0.4011(2) 0.0390(14) Uani d . 1
C C18 0.8299(4) 0.4284(4) 0.3866(2) 0.0383(14) Uani d . 1
C C19 0.9086(4) 0.4064(5) 0.4284(2) 0.0441(15) Uani d . 1
C C20 1.0038(5) 0.3614(5) 0.4122(3) 0.0618(19) Uani d . 1
H H20 1.0580 0.3460 0.4378 0.074 Uiso calc R 1
C C21 1.0167(4) 0.3404(5) 0.3599(3) 0.0645(19) Uani d . 1
H H21 1.0796 0.3110 0.3491 0.077 Uiso calc R 1
C C22 0.9332(5) 0.3640(5) 0.3217(3) 0.0550(17) Uani d . 1
H H22 0.9430 0.3493 0.2856 0.066 Uiso calc R 1
C C23 0.7965(5) 0.4725(5) 0.4960(2) 0.0561(17) Uani d . 1
H H23 0.7852 0.4851 0.5321 0.067 Uiso calc R 1
C C24 0.8876(5) 0.4289(5) 0.4826(3) 0.0571(18) Uani d . 1
H H24 0.9389 0.4127 0.5097 0.069 Uiso calc R 1
C C25 0.5517(4) 0.2223(5) 0.3984(3) 0.0533(16) Uani d . 1
H H25 0.4899 0.2447 0.3796 0.064 Uiso calc R 1
C C26 0.5591(5) 0.2346(5) 0.4542(3) 0.0595(18) Uani d . 1
H H26 0.5020 0.2608 0.4720 0.071 Uiso calc R 1
C C27 0.6503(5) 0.2081(5) 0.4823(2) 0.0581(17) Uani d . 1
H H27 0.6571 0.2193 0.5193 0.070 Uiso calc R 1
C C28 0.7335(4) 0.1641(5) 0.4552(2) 0.0440(14) Uani d . 1
C C29 0.7192(4) 0.1479(4) 0.3996(2) 0.0375(14) Uani d . 1
C C30 0.8015(4) 0.0986(4) 0.3698(2) 0.0360(13) Uani d . 1
C C31 0.8991(4) 0.0763(5) 0.3987(3) 0.0435(15) Uani d . 1
C C32 0.9783(4) 0.0304(5) 0.3684(3) 0.0536(17) Uani d . 1
H H32 1.0435 0.0147 0.3853 0.064 Uiso calc R 1
C C33 0.9615(4) 0.0087(5) 0.3154(3) 0.0587(18) Uani d . 1
H H33 1.0147 -0.0198 0.2954 0.070 Uiso calc R 1
C C34 0.8624(4) 0.0300(5) 0.2914(2) 0.0523(16) Uani d . 1
H H34 0.8501 0.0121 0.2550 0.063 Uiso calc R 1
C C35 0.8314(5) 0.1364(5) 0.4821(2) 0.0576(18) Uani d . 1
H H35 0.8407 0.1462 0.5191 0.069 Uiso calc R 1
C C36 0.9105(5) 0.0961(5) 0.4546(3) 0.0605(18) Uani d . 1
H H36 0.9746 0.0809 0.4729 0.073 Uiso calc R 1

loop_
_atom_site_aniso_label
_atom_site_aniso_U_11
_atom_site_aniso_U_22
_atom_site_aniso_U_33
_atom_site_aniso_U_12
_atom_site_aniso_U_13
_atom_site_aniso_U_23
Na1 0.0494(12) 0.0529(15) 0.0386(14) 0.0009(10) -0.0001(10) 0.0058(11)
Na2 0.0506(13) 0.0624(16) 0.0397(15) -0.0020(11) -0.0049(11) 0.0047(11)
Br1 0.0607(4) 0.0888(6) 0.0419(4) -0.0109(4) 0.0097(3) -0.0017(3)
Br2 0.0713(5) 0.0805(6) 0.0630(5) -0.0209(4) 0.0012(4) 0.0103(4)
N1 0.046(3) 0.054(3) 0.038(3) 0.005(2) 0.002(2) 0.007(2)
N2 0.039(3) 0.051(3) 0.032(3) -0.006(2) 0.001(2) -0.006(2)
N3 0.038(3) 0.051(3) 0.043(3) 0.003(2) -0.003(2) 0.002(2)
N4 0.043(3) 0.050(3) 0.039(3) 0.002(2) 0.004(2) 0.001(2)
N5 0.036(2) 0.049(3) 0.038(3) -0.002(2) 0.010(2) 0.002(2)
N6 0.038(3) 0.049(3) 0.031(3) -0.003(2) 0.006(2) -0.003(2)
O1 0.057(2) 0.052(3) 0.050(3) -0.0047(19) -0.002(2) 0.005(2)
O2 0.050(2) 0.063(3) 0.032(2) 0.0016(19) -0.0075(18) 0.0049(19)
O3 0.044(2) 0.063(3) 0.034(2) 0.0036(18) 0.0029(17) 0.0087(19)
O4 0.118(4) 0.067(3) 0.069(3) 0.015(3) 0.046(3) 0.004(2)
O5 0.081(3) 0.083(4) 0.052(3) -0.002(2) 0.010(2) -0.001(2)
C1 0.063(4) 0.056(4) 0.049(4) 0.002(3) 0.014(3) 0.005(3)
C2 0.045(4) 0.062(5) 0.080(6) -0.004(3) 0.026(4) 0.010(4)
C3 0.041(3) 0.054(4) 0.072(5) -0.005(3) 0.002(3) -0.001(4)
C4 0.034(3) 0.043(4) 0.043(4) 0.001(3) -0.002(3) -0.001(3)
C5 0.039(3) 0.029(3) 0.039(4) 0.007(2) 0.009(3) 0.004(3)
C6 0.040(3) 0.032(3) 0.028(3) 0.005(2) 0.006(3) -0.005(2)
C7 0.053(3) 0.032(3) 0.028(3) 0.007(3) 0.001(3) -0.005(3)
C8 0.059(4) 0.049(4) 0.036(4) 0.000(3) 0.014(3) 0.007(3)
C9 0.052(4) 0.058(4) 0.054(5) -0.013(3) 0.022(3) -0.004(3)
C10 0.045(3) 0.049(4) 0.055(5) -0.010(3) 0.003(3) -0.013(3)
C11 0.050(4) 0.052(4) 0.052(5) -0.001(3) -0.020(3) -0.003(3)
C12 0.052(4) 0.060(4) 0.025(3) 0.002(3) -0.004(3) 0.000(3)
C13 0.036(3) 0.050(4) 0.073(5) 0.006(3) -0.002(3) 0.004(3)
C14 0.051(4) 0.060(5) 0.058(5) 0.006(3) 0.013(4) -0.004(4)
C15 0.067(4) 0.054(4) 0.048(4) 0.000(3) 0.012(4) -0.009(3)
C16 0.048(3) 0.042(4) 0.043(4) -0.005(3) 0.002(3) -0.006(3)
C17 0.044(3) 0.033(3) 0.040(4) -0.009(3) 0.005(3) 0.003(3)
C18 0.036(3) 0.034(3) 0.043(4) 0.001(2) -0.005(3) 0.001(3)
C19 0.042(3) 0.044(4) 0.044(4) -0.004(3) -0.009(3) 0.003(3)
C20 0.044(4) 0.074(5) 0.066(5) 0.005(3) -0.004(4) -0.001(4)
C21 0.043(4) 0.069(5) 0.084(6) 0.010(3) 0.013(4) 0.007(4)
C22 0.057(4) 0.061(4) 0.049(4) 0.006(3) 0.014(3) 0.005(3)
C23 0.074(4) 0.059(4) 0.034(4) -0.006(4) -0.005(3) 0.002(3)
C24 0.062(4) 0.058(4) 0.047(5) 0.003(3) -0.025(4) 0.005(3)
C25 0.046(4) 0.059(4) 0.055(5) -0.007(3) 0.005(3) 0.001(3)
C26 0.054(4) 0.065(5) 0.063(5) -0.005(3) 0.030(4) -0.004(4)
C27 0.076(4) 0.062(5) 0.039(4) -0.013(4) 0.019(4) -0.005(3)
C28 0.055(4) 0.042(4) 0.036(4) -0.008(3) 0.004(3) 0.002(3)
C29 0.033(3) 0.039(3) 0.041(4) -0.006(2) 0.002(3) 0.010(3)
C30 0.032(3) 0.036(3) 0.039(4) -0.007(2) 0.002(3) -0.002(3)
C31 0.039(3) 0.040(4) 0.050(4) -0.003(3) -0.007(3) 0.009(3)
C32 0.032(3) 0.054(4) 0.075(5) 0.004(3) -0.005(3) 0.010(4)
C33 0.039(4) 0.066(5) 0.072(5) -0.001(3) 0.016(4) 0.003(4)
C34 0.051(4) 0.060(4) 0.047(4) -0.009(3) 0.013(3) -0.008(3)
C35 0.075(5) 0.064(5) 0.031(4) -0.014(4) -0.015(4) 0.004(3)
C36 0.054(4) 0.064(5) 0.061(5) 0.008(3) -0.017(4) 0.015(4)

loop_
_atom_type_symbol
_atom_type_description
_atom_type_scat_dispersion_real
_atom_type_scat_dispersion_imag
_atom_type_scat_source
C C 0.0033 0.0016 'International Tables Vol C Tables 4.2.6.8 and 6.1.1.4'
H H 0.0000 0.0000 'International Tables Vol C Tables 4.2.6.8 and 6.1.1.4'
N N 0.0061 0.0033 'International Tables Vol C Tables 4.2.6.8 and 6.1.1.4'
O O 0.0106 0.0060 'International Tables Vol C Tables 4.2.6.8 and 6.1.1.4'
Na Na 0.0362 0.0249 'International Tables Vol C Tables 4.2.6.8 and 6.1.1.4'
Br Br -0.2901 2.4595 'International Tables Vol C Tables 4.2.6.8 and 6.1.1.4'

loop_
_geom_angle_atom_site_label_1
_geom_angle_atom_site_label_2
_geom_angle_atom_site_label_3
_geom_angle_site_symmetry_1
_geom_angle_site_symmetry_3
_geom_angle
O4 Na1 O2 . . 80.71(15)
O4 Na1 N2 . . 148.42(17)
O2 Na1 N2 . . 80.27(14)
O4 Na1 O3 . . 88.29(15)
O2 Na1 O3 . . 164.26(14)
N2 Na1 O3 . . 114.36(15)
O4 Na1 N1 . . 94.76(17)
O2 Na1 N1 . . 105.47(14)
N2 Na1 N1 . . 66.62(15)
O3 Na1 N1 . . 86.52(14)
O4 Na1 O1 . . 111.33(16)
O2 Na1 O1 . . 91.93(12)
N2 Na1 O1 . . 94.29(14)
O3 Na1 O1 . . 81.57(12)
N1 Na1 O1 . . 150.81(16)
O4 Na1 Na2 . 2_645 100.40(13)
O2 Na1 Na2 . 2_645 163.28(10)
N2 Na1 Na2 . 2_645 91.01(12)
O3 Na1 Na2 . 2_645 30.59(8)
N1 Na1 Na2 . 2_645 57.83(11)
O1 Na1 Na2 . 2_645 103.00(10)
O5 Na2 O3 . 2_655 94.63(15)
O5 Na2 O1 . . 92.00(16)
O3 Na2 O1 2_655 . 102.07(14)
O5 Na2 N4 . . 92.58(17)
O3 Na2 N4 2_655 . 150.24(17)
O1 Na2 N4 . . 106.50(16)
O5 Na2 N3 . . 161.14(16)
O3 Na2 N3 2_655 . 101.31(16)
O1 Na2 N3 . . 94.43(15)
N4 Na2 N3 . . 68.60(16)
O5 Na2 Na1 . 2_655 109.34(13)
O3 Na2 Na1 2_655 2_655 32.22(9)
O1 Na2 Na1 . 2_655 127.99(11)
N4 Na2 Na1 . 2_655 118.71(13)
N3 Na2 Na1 . 2_655 80.29(12)
C1 N1 C5 . . 118.4(4)
C1 N1 Na1 . . 124.0(4)
C5 N1 Na1 . . 117.3(3)
C10 N2 C6 . . 116.7(5)
C10 N2 Na1 . . 123.6(4)
C6 N2 Na1 . . 118.9(3)
C13 N3 C17 . . 118.2(5)
C13 N3 Na2 . . 125.5(4)
C17 N3 Na2 . . 116.3(4)
C22 N4 C18 . . 117.7(5)
C22 N4 Na2 . . 124.9(4)
C18 N4 Na2 . . 117.4(3)
C25 N5 C29 . . 117.3(5)
C34 N6 C30 . . 118.3(4)
Na2 O1 Na1 . . 122.02(16)
Na2 O1 H37 . . 110.4
Na1 O1 H37 . . 103.9
Na2 O1 H38 . . 114.6
Na1 O1 H38 . . 98.4
H37 O1 H38 . . 105.8
Na1 O2 H39 . . 107.8
Na1 O2 H40 . . 113.6
H39 O2 H40 . . 111.3
Na2 O3 Na1 2_645 . 117.19(15)
Na2 O3 H41 2_645 . 107.9
Na1 O3 H41 . . 113.0
Na2 O3 H42 2_645 . 113.6
Na1 O3 H42 . . 105.3
H41 O3 H42 . . 98.4
Na1 O4 H43 . . 108.2
Na1 O4 H44 . . 129.6
H43 O4 H44 . . 114.9
Na2 O5 H45 . . 105.8
Na2 O5 H46 . . 119.8
H45 O5 H46 . . 80.6
N1 C1 C2 . . 121.7(6)
N1 C1 H1 . . 119.1
C2 C1 H1 . . 119.1
C3 C2 C1 . . 120.4(6)
C3 C2 H2A . . 119.8
C1 C2 H2A . . 119.8
C2 C3 C4 . . 119.4(5)
C2 C3 H3 . . 120.3
C4 C3 H3 . . 120.3
C3 C4 C5 . . 117.4(5)
C3 C4 C11 . . 123.6(5)
C5 C4 C11 . . 119.0(5)
N1 C5 C4 . . 122.7(5)
N1 C5 C6 . . 119.0(4)
C4 C5 C6 . . 118.3(5)
N2 C6 C7 . . 121.8(5)
N2 C6 C5 . . 117.5(5)
C7 C6 C5 . . 120.7(4)
C6 C7 C8 . . 118.7(5)
C6 C7 C12 . . 118.7(5)
C8 C7 C12 . . 122.5(5)
C9 C8 C7 . . 119.3(5)
C9 C8 H8 . . 120.4
C7 C8 H8 . . 120.4
C8 C9 C10 . . 118.3(5)
C8 C9 H9 . . 120.8
C10 C9 H9 . . 120.8
N2 C10 C9 . . 125.1(5)
N2 C10 H10 . . 117.4
C9 C10 H10 . . 117.4
C12 C11 C4 . . 121.8(5)
C12 C11 H11 . . 119.1
C4 C11 H11 . . 119.1
C11 C12 C7 . . 121.5(5)
C11 C12 H12 . . 119.2
C7 C12 H12 . . 119.2
N3 C13 C14 . . 125.3(6)
N3 C13 H13 . . 117.4
C14 C13 H13 . . 117.4
C15 C14 C13 . . 117.4(6)
C15 C14 H14 . . 121.3
C13 C14 H14 . . 121.3
C14 C15 C16 . . 120.0(6)
C14 C15 H15 . . 120.0
C16 C15 H15 . . 120.0
C15 C16 C17 . . 118.2(5)
C15 C16 C23 . . 122.5(6)
C17 C16 C23 . . 119.2(5)
N3 C17 C16 . . 120.9(5)
N3 C17 C18 . . 119.1(5)
C16 C17 C18 . . 120.0(5)
N4 C18 C19 . . 123.0(5)
N4 C18 C17 . . 118.7(5)
C19 C18 C17 . . 118.3(5)
C20 C19 C24 . . 124.2(5)
C20 C19 C18 . . 116.3(6)
C24 C19 C18 . . 119.5(5)
C21 C20 C19 . . 120.4(6)
C21 C20 H20 . . 119.8
C19 C20 H20 . . 119.8
C20 C21 C22 . . 118.8(6)
C20 C21 H21 . . 120.6
C22 C21 H21 . . 120.6
N4 C22 C21 . . 123.7(6)
N4 C22 H22 . . 118.2
C21 C22 H22 . . 118.2
C24 C23 C16 . . 120.8(6)
C24 C23 H23 . . 119.6
C16 C23 H23 . . 119.6
C23 C24 C19 . . 122.0(5)
C23 C24 H24 . . 119.0
C19 C24 H24 . . 119.0
N5 C25 C26 . . 123.3(5)
N5 C25 H25 . . 118.4
C26 C25 H25 . . 118.4
C27 C26 C25 . . 119.5(6)
C27 C26 H26 . . 120.3
C25 C26 H26 . . 120.3
C26 C27 C28 . . 119.5(6)
C26 C27 H27 . . 120.2
C28 C27 H27 . . 120.2
C27 C28 C29 . . 118.2(5)
C27 C28 C35 . . 122.3(6)
C29 C28 C35 . . 119.5(6)
N5 C29 C28 . . 122.1(5)
N5 C29 C30 . . 117.3(5)
C28 C29 C30 . . 120.5(5)
N6 C30 C31 . . 122.4(5)
N6 C30 C29 . . 120.3(4)
C31 C30 C29 . . 117.3(5)
C32 C31 C36 . . 123.9(5)
C32 C31 C30 . . 116.0(6)
C36 C31 C30 . . 120.1(5)
C33 C32 C31 . . 121.3(5)
C33 C32 H32 . . 119.3
C31 C32 H32 . . 119.3
C32 C33 C34 . . 118.2(6)
C32 C33 H33 . . 120.9
C34 C33 H33 . . 120.9
N6 C34 C33 . . 123.6(6)
N6 C34 H34 . . 118.2
C33 C34 H34 . . 118.2
C36 C35 C28 . . 120.8(6)
C36 C35 H35 . . 119.6
C28 C35 H35 . . 119.6
C35 C36 C31 . . 121.7(5)
C35 C36 H36 . . 119.2
C31 C36 H36 . . 119.2

loop_
_geom_bond_atom_site_label_1
_geom_bond_atom_site_label_2
_geom_bond_site_symmetry_2
_geom_bond_distance
Na1 O4 . 2.365(5)
Na1 O2 . 2.454(4)
Na1 N2 . 2.462(5)
Na1 O3 . 2.469(4)
Na1 N1 . 2.517(5)
Na1 O1 . 2.574(4)
Na1 Na2 2_645 4.119(3)
Na2 O5 . 2.353(5)
Na2 O3 2_655 2.357(4)
Na2 O1 . 2.380(4)
Na2 N4 . 2.425(5)
Na2 N3 . 2.440(5)
Na2 Na1 2_655 4.119(3)
N1 C1 . 1.334(7)
N1 C5 . 1.350(6)
N2 C10 . 1.317(7)
N2 C6 . 1.376(6)
N3 C13 . 1.306(6)
N3 C17 . 1.360(6)
N4 C22 . 1.312(6)
N4 C18 . 1.350(7)
N5 C25 . 1.326(7)
N5 C29 . 1.380(6)
N6 C34 . 1.327(7)
N6 C30 . 1.338(6)
O1 H37 . 0.8500
O1 H38 . 0.8500
O2 H39 . 0.8500
O2 H40 . 0.8500
O3 Na2 2_645 2.357(4)
O3 H41 . 0.8500
O3 H42 . 0.8499
O4 H43 . 0.8499
O4 H44 . 0.8500
O5 H45 . 0.8501
O5 H46 . 0.8500
C1 C2 . 1.410(8)
C1 H1 . 0.9300
C2 C3 . 1.354(8)
C2 H2A . 0.9300
C3 C4 . 1.394(7)
C3 H3 . 0.9300
C4 C5 . 1.425(6)
C4 C11 . 1.428(7)
C5 C6 . 1.444(7)
C6 C7 . 1.394(7)
C7 C8 . 1.404(7)
C7 C12 . 1.436(7)
C8 C9 . 1.356(7)
C8 H8 . 0.9300
C9 C10 . 1.392(8)
C9 H9 . 0.9300
C10 H10 . 0.9300
C11 C12 . 1.328(7)
C11 H11 . 0.9300
C12 H12 . 0.9300
C13 C14 . 1.393(8)
C13 H13 . 0.9300
C14 C15 . 1.359(7)
C14 H14 . 0.9300
C15 C16 . 1.405(7)
C15 H15 . 0.9300
C16 C17 . 1.413(7)
C16 C23 . 1.427(7)
C17 C18 . 1.433(7)
C18 C19 . 1.424(7)
C19 C20 . 1.408(8)
C19 C24 . 1.417(8)
C20 C21 . 1.343(9)
C20 H20 . 0.9300
C21 C22 . 1.412(8)
C21 H21 . 0.9300
C22 H22 . 0.9300
C23 C24 . 1.333(8)
C23 H23 . 0.9300
C24 H24 . 0.9300
C25 C26 . 1.391(8)
C25 H25 . 0.9300
C26 C27 . 1.359(7)
C26 H26 . 0.9300
C27 C28 . 1.393(7)
C27 H27 . 0.9300
C28 C29 . 1.395(7)
C28 C35 . 1.421(7)
C29 C30 . 1.444(7)
C30 C31 . 1.427(7)
C31 C32 . 1.406(8)
C31 C36 . 1.408(8)
C32 C33 . 1.345(8)
C32 H32 . 0.9300
C33 C34 . 1.392(7)
C33 H33 . 0.9300
C34 H34 . 0.9300
C35 C36 . 1.342(8)
C35 H35 . 0.9300
C36 H36 . 0.9300

loop_
_geom_hbond_atom_site_label_D
_geom_hbond_atom_site_label_H
_geom_hbond_atom_site_label_A
_geom_hbond_site_symmetry_A
_geom_hbond_distance_DH
_geom_hbond_distance_HA
_geom_hbond_distance_DA
_geom_hbond_angle_DHA
O1 H37 N5 . 0.85 2.10 2.925(6) 164.4
O2 H39 Br2 2_655 0.85 2.60 3.388(4) 155.5
O2 H40 N6 2_655 0.85 2.01 2.821(5) 159.6
O3 H41 O2 2_645 0.85 2.04 2.838(5) 155.5
O3 H42 Br1 . 0.85 2.62 3.406(4) 153.4
O4 H43 Br1 . 0.85 2.48 3.275(4) 155.4
O4 H44 Br2 2_655 0.85 2.59 3.377(4) 154.6
O5 H45 Br2 . 0.85 2.53 3.362(4) 166.9
O5 H46 Br1 2_655 0.85 2.57 3.290(4) 143.4
